data_2229662
loop_
_publ_author_name
'Wang, Zhi-Gang'
'Wang, Rong'
'Zhi, Feng'
'Wang, Ming-Li'

_publ_section_title
;
 2-[6,8-Dibromo-3-(4-hydroxycyclohexyl)-1,2,3,4-tetrahydroquinazolin-2-yl]phenol
 methanol 0.25-solvate
;
_journal_coeditor_code HB5804
_journal_issue 4
_journal_name_full 'Acta Crystallographica Section E'
_journal_page_first o808
_journal_page_last o809
_journal_paper_doi 10.1107/S1600536811007987
_journal_volume 67
_journal_year 2011
_chemical_formula_iupac 'C20 H22 Br2 N2 O2, 0.25C H4 O'
_chemical_formula_moiety 'C20 H22 Br2 N2 O2, 0.25(C H4 O)'
_chemical_formula_sum 'C20.25 H23 Br2 N2 O2.25'
_chemical_formula_weight 490.228
_chemical_name_systematic
;
2-[6,8-Dibromo-3-(4-hydroxycyclohexyl)-1,2,3,4-tetrahydroquinazolin-2-yl]phenol
methanol 0.25-solvate
;
_space_group_IT_number 2
_symmetry_cell_setting triclinic
_symmetry_space_group_name_Hall '-P 1'
_symmetry_space_group_name_H-M 'P -1'
_atom_sites_solution_hydrogens geom
_atom_sites_solution_primary direct
_atom_sites_solution_secondary difmap
_audit_creation_method SHELXL-97
_cell_angle_alpha 94.69(3)
_cell_angle_beta 96.88(3)
_cell_angle_gamma 99.44(3)
_cell_formula_units_Z 8
_cell_length_a 11.733(2)
_cell_length_b 16.831(3)
_cell_length_c 21.721(4)
_cell_measurement_reflns_used 2369
_cell_measurement_temperature 298(2)
_cell_measurement_theta_max 24.3
_cell_measurement_theta_min 2.5
_cell_volume 4178.3(14)
_computing_cell_refinement 'SAINT (Bruker, 2002)'
_computing_data_collection 'SMART (Bruker, 2002)'
_computing_data_reduction 'SAINT (Bruker, 2002)'
_computing_molecular_graphics 'SHELXTL (Sheldrick, 2008)'
_computing_publication_material 'SHELXTL (Sheldrick, 2008)'
_computing_structure_refinement 'SHELXL97 (Sheldrick, 2008)'
_computing_structure_solution 'SHELXS97 (Sheldrick, 2008)'
_diffrn_ambient_temperature 298(2)
_diffrn_measured_fraction_theta_full 0.965
_diffrn_measured_fraction_theta_max 0.965
_diffrn_measurement_device_type 'Bruker SMART CCD'
_diffrn_measurement_method \w
_diffrn_radiation_monochromator graphite
_diffrn_radiation_source 'fine-focus sealed tube'
_diffrn_radiation_type MoK\a
_diffrn_radiation_wavelength 0.71073
_diffrn_reflns_av_R_equivalents 0.1083
_diffrn_reflns_av_sigmaI/netI 0.1745
_diffrn_reflns_limit_h_max 14
_diffrn_reflns_limit_h_min -14
_diffrn_reflns_limit_k_max 21
_diffrn_reflns_limit_k_min -21
_diffrn_reflns_limit_l_max 27
_diffrn_reflns_limit_l_min -27
_diffrn_reflns_number 46008
_diffrn_reflns_theta_full 27.00
_diffrn_reflns_theta_max 27.00
_diffrn_reflns_theta_min 2.33
_diffrn_standards_number 0
_exptl_absorpt_coefficient_mu 3.898
_exptl_absorpt_correction_T_max 0.509
_exptl_absorpt_correction_T_min 0.468
_exptl_absorpt_correction_type multi-scan
_exptl_absorpt_process_details '(SADABS; Sheldrick, 1996)'
_exptl_crystal_colour colorless
_exptl_crystal_density_diffrn 1.559
_exptl_crystal_density_method 'not measured'
_exptl_crystal_description block
_exptl_crystal_F_000 1972
_exptl_crystal_size_max 0.23
_exptl_crystal_size_mid 0.23
_exptl_crystal_size_min 0.20
_refine_diff_density_max 1.055
_refine_diff_density_min -0.782
_refine_ls_extinction_method none
_refine_ls_goodness_of_fit_ref 0.953
_refine_ls_hydrogen_treatment mixed
_refine_ls_matrix_type full
_refine_ls_number_parameters 1001
_refine_ls_number_reflns 17573
_refine_ls_number_restraints 38
_refine_ls_restrained_S_all 0.955
_refine_ls_R_factor_all 0.2294
_refine_ls_R_factor_gt 0.0871
_refine_ls_shift/su_max 0.001
_refine_ls_shift/su_mean 0.000
_refine_ls_structure_factor_coef Fsqd
_refine_ls_weighting_details 'calc w=1/[\s^2^(Fo^2^)+(0.0601P)^2^] where P=(Fo^2^+2Fc^2^)/3'
_refine_ls_weighting_scheme calc
_refine_ls_wR_factor_gt 0.1464
_refine_ls_wR_factor_ref 0.1988
_reflns_number_gt 6508
_reflns_number_total 17573
_reflns_threshold_expression I>2\s(I)
_cod_data_source_file hb5804.cif
_cod_data_source_block I
_cod_original_cell_volume 4178.4(14)
_cod_database_code 2229662
_cod_database_fobs_code 2229662

loop_
_symmetry_equiv_pos_as_xyz
'x, y, z'
'-x, -y, -z'

loop_
_atom_site_type_symbol
_atom_site_label
_atom_site_fract_x
_atom_site_fract_y
_atom_site_fract_z
_atom_site_U_iso_or_equiv
_atom_site_adp_type
_atom_site_calc_flag
_atom_site_refinement_flags
_atom_site_occupancy
_atom_site_disorder_assembly
_atom_site_disorder_group
Br Br1 0.50780(11) 0.54851(6) 0.41605(5) 0.0858(4) Uani d . 1 . .
Br Br2 0.75088(8) 0.28881(6) 0.44920(4) 0.0564(3) Uani d . 1 . .
Br Br3 1.02222(11) 0.55820(6) 0.42630(5) 0.0768(4) Uani d . 1 . .
Br Br4 1.26724(8) 0.29701(6) 0.44757(4) 0.0573(3) Uani d . 1 . .
Br Br5 0.73267(9) 0.40022(6) 0.68344(5) 0.0733(3) Uani d . 1 . .
Br Br6 1.12176(15) 0.56107(7) 0.85040(8) 0.1393(7) Uani d . 1 . .
Br Br7 0.22232(9) 0.41215(6) 0.68357(5) 0.0680(3) Uani d . 1 . .
Br Br8 0.59680(15) 0.58398(7) 0.85557(8) 0.1367(7) Uani d . 1 . .
O O1 0.7323(5) 0.0798(3) 0.2677(3) 0.0541(16) Uani d . 1 . .
H H1 0.7805 0.1076 0.2504 0.081 Uiso calc R 1 . .
O O2 1.1310(8) 0.2056(5) 0.0423(4) 0.109(3) Uani d . 1 . .
H H2 1.0954 0.2393 0.0275 0.164 Uiso calc R 1 . .
O O3 0.2270(5) 0.0715(4) 0.2618(3) 0.0570(17) Uani d . 1 . .
H H3 0.2705 0.1041 0.2455 0.085 Uiso calc R 1 . .
O O4 0.6491(7) 0.1764(5) 0.0424(3) 0.085(2) Uani d . 1 . .
H H4 0.7056 0.1542 0.0391 0.128 Uiso calc R 1 . .
O O5 1.0710(5) 0.0754(4) 0.7097(3) 0.0603(17) Uani d . 1 . .
H H5 1.0295 0.0842 0.7364 0.090 Uiso calc R 1 . .
O O6 0.7231(6) 0.0560(4) 0.9749(3) 0.075(2) Uani d U 1 . .
H H6 0.7517 0.0184 0.9883 0.113 Uiso calc R 1 . .
O O7 0.5483(6) 0.0782(4) 0.7181(3) 0.0605(17) Uani d D 1 . .
O O8 0.2347(6) 0.0897(4) 0.9893(3) 0.073(2) Uani d D 1 . .
N N1 0.5676(6) 0.2056(4) 0.3396(3) 0.0406(17) Uani d D 1 . .
N N2 0.4082(5) 0.1867(4) 0.2547(3) 0.0368(16) Uani d . 1 . .
N N3 1.0712(6) 0.2146(4) 0.3426(3) 0.0405(17) Uani d D 1 . .
N N4 0.9067(5) 0.1991(4) 0.2622(3) 0.0369(16) Uani d . 1 . .
N N5 0.8385(6) 0.2493(4) 0.7178(3) 0.0430(17) Uani d D 1 . .
N N6 0.9564(5) 0.1679(4) 0.7749(3) 0.0341(16) Uani d . 1 . .
N N7 0.3360(6) 0.2657(4) 0.7195(3) 0.0466(18) Uani d D 1 . .
N N8 0.4575(5) 0.1926(4) 0.7824(3) 0.0393(17) Uani d . 1 . .
C C1 0.3768(7) 0.1178(4) 0.3488(4) 0.0338(19) Uani d . 1 . .
C C2 0.2633(8) 0.0780(5) 0.3238(5) 0.044(2) Uani d . 1 . .
C C3 0.1865(8) 0.0458(4) 0.3639(5) 0.052(3) Uani d . 1 . .
H H3A 0.1120 0.0187 0.3480 0.063 Uiso calc R 1 . .
C C4 0.2228(9) 0.0548(5) 0.4272(5) 0.054(3) Uani d . 1 . .
H H4A 0.1713 0.0338 0.4536 0.065 Uiso calc R 1 . .
C C5 0.3321(9) 0.0935(5) 0.4524(4) 0.055(3) Uani d . 1 . .
H H5A 0.3552 0.0990 0.4952 0.066 Uiso calc R 1 . .
C C6 0.4061(7) 0.1239(5) 0.4130(4) 0.047(2) Uani d . 1 . .
H H6A 0.4805 0.1503 0.4301 0.057 Uiso calc R 1 . .
C C7 0.4654(7) 0.1496(5) 0.3066(4) 0.037(2) Uani d . 1 . .
H H7A 0.4938 0.1027 0.2881 0.044 Uiso calc R 1 . .
C C8 0.4625(7) 0.3155(4) 0.3258(3) 0.036(2) Uani d . 1 . .
C C9 0.5528(6) 0.2828(4) 0.3580(4) 0.0330(19) Uani d . 1 . .
C C10 0.6297(7) 0.3326(5) 0.4049(4) 0.039(2) Uani d . 1 . .
C C11 0.6164(8) 0.4108(5) 0.4212(4) 0.052(2) Uani d . 1 . .
H H11 0.6679 0.4428 0.4530 0.062 Uiso calc R 1 . .
C C12 0.5289(8) 0.4412(5) 0.3912(4) 0.049(2) Uani d . 1 . .
C C13 0.4520(7) 0.3943(5) 0.3435(4) 0.047(2) Uani d . 1 . .
H H13 0.3922 0.4163 0.3230 0.057 Uiso calc R 1 . .
C C14 0.3733(7) 0.2620(5) 0.2785(4) 0.047(2) Uani d . 1 . .
H H14A 0.3024 0.2481 0.2971 0.057 Uiso calc R 1 . .
H H14B 0.3553 0.2923 0.2437 0.057 Uiso calc R 1 . .
C C15 0.4654(8) 0.1917(5) 0.1979(4) 0.047(2) Uani d . 1 . .
H H15 0.4097 0.2119 0.1684 0.056 Uiso calc R 1 . .
C C16 0.4707(8) 0.1082(5) 0.1677(4) 0.056(3) Uani d . 1 . .
H H16A 0.3942 0.0745 0.1631 0.067 Uiso calc R 1 . .
H H16B 0.5243 0.0832 0.1940 0.067 Uiso calc R 1 . .
C C17 0.5117(9) 0.1145(6) 0.1033(4) 0.070(3) Uani d . 1 . .
H H17A 0.5234 0.0615 0.0870 0.084 Uiso calc R 1 . .
H H17B 0.4505 0.1301 0.0752 0.084 Uiso calc R 1 . .
C C18 0.6187(9) 0.1720(6) 0.1038(5) 0.070(3) Uani d . 1 . .
H H18 0.6809 0.1512 0.1283 0.084 Uiso calc R 1 . .
C C19 0.6130(8) 0.2539(5) 0.1356(4) 0.062(3) Uani d . 1 . .
H H19A 0.5593 0.2794 0.1097 0.074 Uiso calc R 1 . .
H H19B 0.6894 0.2877 0.1401 0.074 Uiso calc R 1 . .
C C20 0.5737(9) 0.2483(5) 0.1989(4) 0.064(3) Uani d . 1 . .
H H20A 0.6343 0.2317 0.2268 0.077 Uiso calc R 1 . .
H H20B 0.5634 0.3016 0.2155 0.077 Uiso calc R 1 . .
C C21 0.8835(7) 0.1260(4) 0.3539(4) 0.037(2) Uani d . 1 . .
C C22 0.7711(8) 0.0852(5) 0.3305(4) 0.044(2) Uani d . 1 . .
C C23 0.6981(8) 0.0501(5) 0.3688(5) 0.052(2) Uani d . 1 . .
H H23 0.6245 0.0221 0.3520 0.063 Uiso calc R 1 . .
C C24 0.7325(9) 0.0556(5) 0.4320(5) 0.057(3) Uani d . 1 . .
H H24 0.6813 0.0328 0.4579 0.068 Uiso calc R 1 . .
C C25 0.8405(9) 0.0942(5) 0.4566(4) 0.055(3) Uani d . 1 . .
H H25 0.8641 0.0971 0.4993 0.066 Uiso calc R 1 . .
C C26 0.9148(8) 0.1290(5) 0.4190(4) 0.048(2) Uani d . 1 . .
H H26 0.9887 0.1556 0.4367 0.057 Uiso calc R 1 . .
C C27 0.9673(7) 0.1606(4) 0.3101(4) 0.036(2) Uani d . 1 . .
H H27 0.9940 0.1147 0.2891 0.043 Uiso calc R 1 . .
C C28 0.9668(7) 0.3264(4) 0.3369(4) 0.038(2) Uani d . 1 . .
C C29 1.0599(6) 0.2932(4) 0.3632(4) 0.0319(19) Uani d . 1 . .
C C30 1.1402(7) 0.3414(5) 0.4079(4) 0.041(2) Uani d . 1 . .
C C31 1.1315(7) 0.4202(5) 0.4270(4) 0.046(2) Uani d . 1 . .
H H31 1.1867 0.4515 0.4575 0.055 Uiso calc R 1 . .
C C32 1.0393(8) 0.4507(5) 0.3997(4) 0.046(2) Uani d . 1 . .
C C33 0.9581(8) 0.4048(5) 0.3554(4) 0.044(2) Uani d . 1 . .
H H33 0.8959 0.4268 0.3374 0.053 Uiso calc R 1 . .
C C34 0.8736(6) 0.2733(4) 0.2891(4) 0.041(2) Uani d . 1 . .
H H34A 0.8043 0.2584 0.3088 0.049 Uiso calc R 1 . .
H H34B 0.8531 0.3051 0.2555 0.049 Uiso calc R 1 . .
C C35 0.9587(8) 0.2094(5) 0.2050(4) 0.050(2) Uani d . 1 . .
H H35 0.9031 0.2337 0.1786 0.060 Uiso calc R 1 . .
C C36 0.9599(9) 0.1281(5) 0.1695(5) 0.073(3) Uani d . 1 . .
H H36A 0.8844 0.0938 0.1677 0.088 Uiso calc R 1 . .
H H36B 1.0177 0.1018 0.1916 0.088 Uiso calc R 1 . .
C C37 0.9880(11) 0.1373(7) 0.1029(5) 0.085(4) Uani d . 1 . .
H H37A 0.9915 0.0845 0.0824 0.102 Uiso calc R 1 . .
H H37B 0.9259 0.1584 0.0795 0.102 Uiso calc R 1 . .
C C38 1.0978(11) 0.1911(7) 0.1021(5) 0.090(4) Uani d . 1 . .
H H38 1.1585 0.1653 0.1232 0.108 Uiso calc R 1 . .
C C39 1.1043(9) 0.2720(7) 0.1394(5) 0.087(3) Uani d . 1 . .
H H39A 1.0528 0.3029 0.1172 0.104 Uiso calc R 1 . .
H H39B 1.1832 0.3021 0.1433 0.104 Uiso calc R 1 . .
C C40 1.0688(9) 0.2624(6) 0.2064(5) 0.083(3) Uani d . 1 . .
H H40A 1.1290 0.2412 0.2313 0.100 Uiso calc R 1 . .
H H40B 1.0642 0.3153 0.2263 0.100 Uiso calc R 1 . .
C C41 0.9815(6) 0.1804(4) 0.6651(3) 0.0342(19) Uani d . 1 . .
C C42 1.0596(7) 0.1269(5) 0.6652(4) 0.043(2) Uani d . 1 . .
C C43 1.1287(7) 0.1243(5) 0.6175(4) 0.054(2) Uani d . 1 . .
H H43 1.1781 0.0864 0.6160 0.064 Uiso calc R 1 . .
C C44 1.1247(7) 0.1775(6) 0.5724(4) 0.053(2) Uani d . 1 . .
H H44 1.1722 0.1759 0.5411 0.063 Uiso calc R 1 . .
C C45 1.0516(9) 0.2321(5) 0.5737(4) 0.059(3) Uani d . 1 . .
H H45 1.0511 0.2690 0.5441 0.071 Uiso calc R 1 . .
C C46 0.9789(8) 0.2331(5) 0.6182(4) 0.049(2) Uani d . 1 . .
H H46 0.9268 0.2693 0.6175 0.059 Uiso calc R 1 . .
C C47 0.8971(6) 0.1786(4) 0.7138(4) 0.038(2) Uani d . 1 . .
H H47 0.8362 0.1309 0.7014 0.046 Uiso calc R 1 . .
C C48 1.0032(7) 0.3208(5) 0.7885(4) 0.037(2) Uani d . 1 . .
C C49 0.9029(8) 0.3203(5) 0.7471(4) 0.042(2) Uani d . 1 . .
C C50 0.8687(8) 0.3950(6) 0.7391(4) 0.054(2) Uani d . 1 . .
C C51 0.9346(10) 0.4662(5) 0.7697(5) 0.072(3) Uani d . 1 . .
H H51 0.9122 0.5158 0.7636 0.086 Uiso calc R 1 . .
C C52 1.0323(10) 0.4621(6) 0.8085(5) 0.070(3) Uani d . 1 . .
C C53 1.0690(8) 0.3894(6) 0.8191(4) 0.054(2) Uani d . 1 . .
H H53 1.1361 0.3879 0.8462 0.065 Uiso calc R 1 . .
C C54 1.0416(7) 0.2411(5) 0.7979(4) 0.047(2) Uani d . 1 . .
H H54A 1.1106 0.2392 0.7777 0.056 Uiso calc R 1 . .
H H54B 1.0643 0.2397 0.8422 0.056 Uiso calc R 1 . .
C C55 0.8793(7) 0.1335(5) 0.8192(4) 0.049(2) Uani d . 1 . .
H H55 0.8187 0.0928 0.7940 0.058 Uiso calc R 1 . .
C C56 0.9439(8) 0.0884(6) 0.8639(4) 0.060(3) Uani d . 1 . .
H H56A 1.0060 0.1262 0.8897 0.072 Uiso calc R 1 . .
H H56B 0.9794 0.0495 0.8408 0.072 Uiso calc R 1 . .
C C57 0.8643(9) 0.0435(6) 0.9062(5) 0.076(3) Uani d . 1 . .
H H57A 0.8087 0.0003 0.8814 0.091 Uiso calc R 1 . .
H H57B 0.9109 0.0195 0.9371 0.091 Uiso calc R 1 . .
C C58 0.8021(8) 0.0999(6) 0.9374(4) 0.063(3) Uani d . 1 . .
H H58 0.8590 0.1404 0.9650 0.075 Uiso calc R 1 . .
C C59 0.7345(8) 0.1427(6) 0.8917(5) 0.069(3) Uani d . 1 . .
H H59A 0.6948 0.1799 0.9139 0.083 Uiso calc R 1 . .
H H59B 0.6761 0.1035 0.8647 0.083 Uiso calc R 1 . .
C C60 0.8170(8) 0.1891(6) 0.8529(4) 0.067(3) Uani d . 1 . .
H H60A 0.7730 0.2165 0.8232 0.081 Uiso calc R 1 . .
H H60B 0.8730 0.2299 0.8799 0.081 Uiso calc R 1 . .
C C61 0.4694(6) 0.1857(5) 0.6699(4) 0.036(2) Uani d . 1 . .
C C62 0.5409(7) 0.1278(5) 0.6708(4) 0.038(2) Uani d . 1 . .
C C63 0.6068(7) 0.1153(5) 0.6243(4) 0.051(2) Uani d . 1 . .
H H63 0.6530 0.0754 0.6251 0.062 Uiso calc R 1 . .
C C64 0.6023(9) 0.1646(6) 0.5755(5) 0.068(3) Uani d . 1 . .
H H64 0.6441 0.1557 0.5425 0.082 Uiso calc R 1 . .
C C65 0.5389(8) 0.2247(6) 0.5752(4) 0.059(3) Uani d . 1 . .
H H65 0.5407 0.2589 0.5436 0.071 Uiso calc R 1 . .
C C66 0.4717(7) 0.2349(5) 0.6218(4) 0.045(2) Uani d . 1 . .
H H66 0.4268 0.2756 0.6211 0.054 Uiso calc R 1 . .
C C67 0.3914(7) 0.1941(5) 0.7208(4) 0.040(2) Uani d . 1 . .
H H67 0.3289 0.1466 0.7140 0.049 Uiso calc R 1 . .
C C68 0.5023(7) 0.3429(5) 0.7885(4) 0.045(2) Uani d . 1 . .
C C69 0.3967(7) 0.3390(5) 0.7479(4) 0.039(2) Uani d . 1 . .
C C70 0.3564(8) 0.4105(6) 0.7393(4) 0.055(3) Uani d . 1 . .
C C71 0.4159(9) 0.4848(6) 0.7707(5) 0.070(3) Uani d . 1 . .
H H71 0.3880 0.5324 0.7642 0.084 Uiso calc R 1 . .
C C72 0.5144(10) 0.4863(5) 0.8106(5) 0.072(3) Uani d . 1 . .
C C73 0.5602(8) 0.4159(6) 0.8211(4) 0.058(3) Uani d . 1 . .
H H73 0.6274 0.4179 0.8490 0.070 Uiso calc R 1 . .
C C74 0.5474(7) 0.2652(5) 0.7962(4) 0.043(2) Uani d . 1 . .
H H74A 0.6064 0.2613 0.7689 0.052 Uiso calc R 1 . .
H H74B 0.5846 0.2670 0.8387 0.052 Uiso calc R 1 . .
C C75 0.3780(7) 0.1742(5) 0.8313(4) 0.043(2) Uani d . 1 . .
H H75 0.3017 0.1864 0.8156 0.051 Uiso calc R 1 . .
C C76 0.3619(8) 0.0868(5) 0.8389(4) 0.054(2) Uani d . 1 . .
H H76A 0.4371 0.0728 0.8528 0.064 Uiso calc R 1 . .
H H76B 0.3323 0.0564 0.7987 0.064 Uiso calc R 1 . .
C C77 0.2793(8) 0.0624(5) 0.8848(4) 0.062(3) Uani d . 1 . .
H H77A 0.2766 0.0055 0.8900 0.074 Uiso calc R 1 . .
H H77B 0.2016 0.0697 0.8684 0.074 Uiso calc R 1 . .
C C78 0.3163(7) 0.1119(5) 0.9477(4) 0.047(2) Uani d . 1 . .
H H78 0.3919 0.1002 0.9653 0.057 Uiso calc R 1 . .
C C79 0.3307(9) 0.1990(5) 0.9392(4) 0.070(3) Uani d . 1 . .
H H79A 0.3580 0.2305 0.9791 0.084 Uiso calc R 1 . .
H H79B 0.2558 0.2121 0.9235 0.084 Uiso calc R 1 . .
C C80 0.4164(9) 0.2215(5) 0.8942(4) 0.064(3) Uani d . 1 . .
H H80A 0.4237 0.2789 0.8898 0.077 Uiso calc R 1 . .
H H80B 0.4924 0.2111 0.9109 0.077 Uiso calc R 1 . .
O O9 0.0335(12) 0.3116(7) 0.9790(6) 0.072(4) Uani d PDU 0.50 . .
H H9 -0.0263 0.3256 0.9886 0.108 Uiso calc PR 0.50 . .
O O10 0.7990(12) 0.3078(8) 1.0151(6) 0.081(4) Uani d PDU 0.50 . .
H H10 0.7985 0.2663 0.9924 0.121 Uiso calc PR 0.50 . .
C C81 0.1269(17) 0.3789(11) 0.9909(10) 0.104(8) Uani d PDU 0.50 . .
H H81A 0.0960 0.4283 0.9913 0.155 Uiso calc PR 0.50 . .
H H81B 0.1763 0.3771 0.9588 0.155 Uiso calc PR 0.50 . .
H H81C 0.1715 0.3768 1.0306 0.155 Uiso calc PR 0.50 . .
C C82 0.7119(18) 0.3499(13) 0.9890(11) 0.114(9) Uani d PDU 0.50 . .
H H82A 0.6939 0.3871 1.0208 0.170 Uiso calc PR 0.50 . .
H H82B 0.6428 0.3117 0.9723 0.170 Uiso calc PR 0.50 . .
H H82C 0.7404 0.3792 0.9562 0.170 Uiso calc PR 0.50 . .
H H1A 0.609(7) 0.178(5) 0.366(3) 0.080 Uiso d D 1 . .
H H3B 1.117(6) 0.184(4) 0.363(4) 0.080 Uiso d D 1 . .
H H5B 0.783(5) 0.245(5) 0.685(3) 0.080 Uiso d D 1 . .
H H7B 0.278(5) 0.269(5) 0.689(3) 0.080 Uiso d D 1 . .
H H7 0.528(8) 0.100(5) 0.751(2) 0.080 Uiso d D 1 . .
H H8 0.193(7) 0.117(5) 1.008(4) 0.080 Uiso d D 1 . .

loop_
_atom_site_aniso_label
_atom_site_aniso_U_11
_atom_site_aniso_U_22
_atom_site_aniso_U_33
_atom_site_aniso_U_12
_atom_site_aniso_U_13
_atom_site_aniso_U_23
Br1 0.1302(11) 0.0416(6) 0.0861(9) 0.0253(6) 0.0123(8) -0.0075(6)
Br2 0.0457(6) 0.0728(7) 0.0474(6) 0.0083(5) -0.0034(5) 0.0044(5)
Br3 0.1229(10) 0.0366(6) 0.0691(8) 0.0169(6) 0.0102(7) -0.0075(5)
Br4 0.0435(6) 0.0741(7) 0.0513(6) 0.0068(5) -0.0033(5) 0.0104(5)
Br5 0.0702(7) 0.0785(8) 0.0846(8) 0.0348(6) 0.0184(6) 0.0329(6)
Br6 0.1881(16) 0.0526(8) 0.1468(14) -0.0179(9) -0.0318(12) -0.0100(8)
Br7 0.0655(7) 0.0694(7) 0.0756(8) 0.0291(6) 0.0034(6) 0.0201(6)
Br8 0.1732(15) 0.0526(8) 0.1521(14) -0.0194(8) -0.0530(12) 0.0089(8)
O1 0.052(4) 0.052(4) 0.051(4) 0.001(3) -0.006(3) 0.000(3)
O2 0.154(8) 0.122(8) 0.085(6) 0.064(6) 0.080(6) 0.035(5)
O3 0.058(4) 0.061(4) 0.045(4) 0.000(3) -0.004(3) 0.008(3)
O4 0.113(7) 0.093(6) 0.057(5) 0.014(5) 0.050(4) 0.002(4)
O5 0.068(5) 0.067(4) 0.056(5) 0.030(4) 0.017(3) 0.016(4)
O6 0.090(5) 0.075(5) 0.076(5) 0.019(4) 0.047(4) 0.034(4)
O7 0.067(4) 0.068(4) 0.056(5) 0.032(4) 0.020(4) 0.010(4)
O8 0.076(5) 0.085(5) 0.075(5) 0.021(4) 0.059(4) 0.027(4)
N1 0.033(4) 0.035(4) 0.052(5) 0.004(3) 0.003(4) 0.004(3)
N2 0.043(4) 0.035(4) 0.030(4) 0.003(3) 0.005(3) -0.003(3)
N3 0.044(5) 0.034(4) 0.044(5) 0.008(3) 0.005(4) 0.002(3)
N4 0.045(4) 0.033(4) 0.035(4) 0.015(3) 0.003(3) 0.005(3)
N5 0.039(4) 0.051(5) 0.040(5) 0.011(4) 0.002(3) 0.007(4)
N6 0.030(4) 0.037(4) 0.035(4) -0.001(3) 0.006(3) 0.011(3)
N7 0.052(5) 0.044(4) 0.045(5) 0.014(4) 0.009(4) 0.006(4)
N8 0.036(4) 0.049(4) 0.036(4) 0.009(3) 0.012(3) 0.009(3)
C1 0.043(5) 0.030(4) 0.031(5) 0.012(4) 0.008(4) 0.001(4)
C2 0.047(6) 0.029(5) 0.064(7) 0.017(4) 0.019(5) 0.009(4)
C3 0.052(6) 0.019(4) 0.090(8) 0.005(4) 0.021(6) 0.019(5)
C4 0.063(7) 0.043(6) 0.067(8) 0.011(5) 0.034(6) 0.028(5)
C5 0.069(7) 0.052(6) 0.046(6) 0.006(5) 0.017(6) 0.013(5)
C6 0.043(5) 0.046(5) 0.053(6) 0.003(4) 0.011(5) 0.007(5)
C7 0.037(5) 0.038(5) 0.038(5) 0.013(4) 0.010(4) 0.003(4)
C8 0.047(5) 0.034(5) 0.031(5) 0.016(4) 0.010(4) 0.009(4)
C9 0.032(5) 0.029(5) 0.036(5) -0.001(4) 0.006(4) 0.006(4)
C10 0.038(5) 0.033(5) 0.045(6) 0.005(4) 0.016(4) -0.002(4)
C11 0.063(7) 0.047(6) 0.038(6) -0.012(5) 0.006(5) -0.001(4)
C12 0.074(7) 0.028(5) 0.047(6) 0.013(5) 0.009(5) 0.001(4)
C13 0.054(6) 0.048(6) 0.048(6) 0.023(5) 0.020(5) 0.015(5)
C14 0.045(5) 0.052(6) 0.042(6) 0.006(4) -0.004(4) 0.003(4)
C15 0.060(6) 0.050(6) 0.031(5) 0.004(5) 0.012(5) 0.009(4)
C16 0.069(7) 0.055(6) 0.037(6) -0.006(5) 0.011(5) -0.005(4)
C17 0.094(8) 0.051(6) 0.064(7) 0.000(6) 0.027(6) 0.004(5)
C18 0.074(8) 0.074(8) 0.057(7) 0.003(6) 0.011(6) -0.008(6)
C19 0.075(7) 0.052(6) 0.055(7) 0.001(5) 0.019(5) -0.005(5)
C20 0.093(8) 0.044(6) 0.052(7) -0.011(5) 0.034(6) -0.006(5)
C21 0.045(5) 0.023(4) 0.046(6) 0.015(4) 0.000(4) 0.006(4)
C22 0.049(6) 0.030(5) 0.050(6) 0.007(4) -0.001(5) 0.005(4)
C23 0.044(6) 0.040(5) 0.074(8) -0.001(4) 0.014(6) 0.022(5)
C24 0.060(7) 0.050(6) 0.070(8) 0.015(5) 0.029(6) 0.027(5)
C25 0.074(8) 0.049(6) 0.048(6) 0.011(5) 0.025(6) 0.017(5)
C26 0.054(6) 0.045(5) 0.042(6) 0.015(5) -0.010(5) 0.000(4)
C27 0.038(5) 0.023(4) 0.043(5) 0.000(4) 0.000(4) -0.005(4)
C28 0.038(5) 0.032(5) 0.039(5) 0.000(4) 0.004(4) -0.004(4)
C29 0.024(4) 0.033(5) 0.039(5) 0.002(4) 0.014(4) -0.003(4)
C30 0.037(5) 0.049(6) 0.039(5) 0.008(4) 0.011(4) 0.012(4)
C31 0.058(6) 0.036(5) 0.036(5) -0.006(5) -0.002(5) 0.004(4)
C32 0.072(7) 0.030(5) 0.038(5) 0.011(5) 0.013(5) -0.001(4)
C33 0.065(6) 0.040(5) 0.029(5) 0.011(5) 0.016(5) 0.003(4)
C34 0.037(5) 0.039(5) 0.051(6) 0.008(4) 0.012(4) 0.018(4)
C35 0.072(7) 0.037(5) 0.042(6) 0.009(5) 0.014(5) 0.006(4)
C36 0.094(8) 0.057(7) 0.066(8) 0.007(6) 0.020(6) -0.008(5)
C37 0.123(11) 0.091(9) 0.052(7) 0.051(8) 0.019(7) 0.004(6)
C38 0.099(10) 0.087(9) 0.094(10) 0.015(7) 0.068(8) -0.005(7)
C39 0.084(8) 0.100(9) 0.076(8) -0.005(7) 0.029(7) 0.018(7)
C40 0.084(8) 0.093(9) 0.064(8) -0.017(7) 0.026(6) 0.008(6)
C41 0.036(5) 0.034(5) 0.030(5) -0.002(4) 0.008(4) -0.010(4)
C42 0.038(5) 0.042(5) 0.050(6) 0.013(4) 0.013(5) -0.007(4)
C43 0.050(6) 0.055(6) 0.058(7) 0.012(5) 0.019(5) -0.003(5)
C44 0.050(6) 0.075(7) 0.033(6) 0.007(5) 0.021(5) -0.003(5)
C45 0.101(8) 0.048(6) 0.040(6) 0.022(6) 0.030(6) 0.020(5)
C46 0.074(7) 0.040(5) 0.032(5) 0.003(5) 0.018(5) -0.003(4)
C47 0.033(5) 0.029(4) 0.057(6) 0.010(4) 0.011(4) 0.013(4)
C48 0.052(6) 0.033(5) 0.033(5) 0.015(4) 0.014(4) 0.006(4)
C49 0.051(6) 0.037(5) 0.040(6) 0.000(5) 0.018(5) 0.005(4)
C50 0.063(7) 0.052(6) 0.048(6) 0.007(5) 0.008(5) 0.012(5)
C51 0.117(10) 0.030(6) 0.076(8) 0.018(6) 0.033(7) 0.015(5)
C52 0.088(8) 0.060(7) 0.046(7) -0.013(6) -0.006(6) -0.005(5)
C53 0.061(6) 0.049(6) 0.051(6) 0.002(5) 0.013(5) 0.009(5)
C54 0.044(5) 0.061(6) 0.035(5) 0.006(5) 0.010(4) 0.004(4)
C55 0.055(6) 0.061(6) 0.037(5) 0.019(5) 0.013(5) 0.020(5)
C56 0.062(6) 0.076(7) 0.054(6) 0.025(5) 0.029(5) 0.028(5)
C57 0.096(8) 0.067(7) 0.079(8) 0.027(6) 0.035(7) 0.025(6)
C58 0.074(7) 0.073(7) 0.053(7) 0.024(6) 0.025(6) 0.031(5)
C59 0.056(6) 0.100(8) 0.076(7) 0.041(6) 0.044(6) 0.047(6)
C60 0.073(7) 0.084(7) 0.064(7) 0.045(6) 0.025(6) 0.027(6)
C61 0.033(5) 0.037(5) 0.041(5) 0.006(4) 0.013(4) 0.007(4)
C62 0.043(5) 0.038(5) 0.034(5) 0.004(4) 0.007(4) 0.004(4)
C63 0.052(6) 0.055(6) 0.046(6) 0.013(5) 0.010(5) -0.005(5)
C64 0.071(7) 0.079(8) 0.048(7) -0.009(6) 0.028(6) -0.021(6)
C65 0.085(8) 0.053(6) 0.046(6) 0.018(6) 0.022(6) 0.013(5)
C66 0.057(6) 0.048(5) 0.035(5) 0.019(5) 0.010(5) 0.009(4)
C67 0.039(5) 0.041(5) 0.042(6) 0.010(4) 0.007(4) -0.002(4)
C68 0.032(5) 0.066(6) 0.038(5) 0.005(5) 0.009(4) 0.017(5)
C69 0.037(5) 0.049(6) 0.038(5) 0.018(4) 0.016(4) 0.011(4)
C70 0.049(6) 0.071(7) 0.056(7) 0.018(5) 0.023(5) 0.030(5)
C71 0.077(8) 0.045(6) 0.089(9) 0.018(6) -0.004(7) 0.015(6)
C72 0.086(8) 0.038(6) 0.083(8) -0.011(6) -0.006(7) 0.014(5)
C73 0.053(6) 0.064(7) 0.048(6) -0.016(5) -0.007(5) 0.020(5)
C74 0.033(5) 0.069(6) 0.035(5) 0.016(5) 0.020(4) 0.009(4)
C75 0.034(5) 0.066(6) 0.036(5) 0.020(4) 0.019(4) 0.015(4)
C76 0.069(7) 0.048(6) 0.040(6) -0.009(5) 0.016(5) 0.008(4)
C77 0.069(7) 0.056(6) 0.064(7) -0.002(5) 0.033(6) 0.015(5)
C78 0.049(6) 0.056(6) 0.045(6) 0.014(5) 0.023(5) 0.014(5)
C79 0.124(9) 0.043(6) 0.056(7) 0.019(6) 0.053(6) 0.012(5)
C80 0.110(8) 0.047(6) 0.043(6) 0.014(5) 0.041(6) 0.004(5)
O9 0.096(8) 0.065(7) 0.053(7) 0.024(6) -0.009(6) 0.006(6)
O10 0.094(8) 0.065(7) 0.075(8) -0.006(6) 0.015(7) -0.006(6)
C81 0.127(11) 0.108(11) 0.080(10) 0.022(9) 0.009(8) 0.043(8)
C82 0.124(12) 0.111(12) 0.100(12) 0.018(9) 0.005(9) -0.003(9)

loop_
_atom_type_symbol
_atom_type_description
_atom_type_scat_dispersion_real
_atom_type_scat_dispersion_imag
_atom_type_scat_source
C C 0.0033 0.0016 'International Tables Vol C Tables 4.2.6.8 and 6.1.1.4'
H H 0.0000 0.0000 'International Tables Vol C Tables 4.2.6.8 and 6.1.1.4'
N N 0.0061 0.0033 'International Tables Vol C Tables 4.2.6.8 and 6.1.1.4'
O O 0.0106 0.0060 'International Tables Vol C Tables 4.2.6.8 and 6.1.1.4'
Br Br -0.2901 2.4595 'International Tables Vol C Tables 4.2.6.8 and 6.1.1.4'

loop_
_geom_angle_atom_site_label_1
_geom_angle_atom_site_label_2
_geom_angle_atom_site_label_3
_geom_angle_site_symmetry_1
_geom_angle_site_symmetry_3
_geom_angle
_geom_angle_publ_flag
C22 O1 H1 . . 109.5 ?
C38 O2 H2 . . 109.5 ?
C2 O3 H3 . . 109.5 ?
C18 O4 H4 . . 109.5 ?
C42 O5 H5 . . 109.5 ?
C58 O6 H6 . . 109.5 ?
C62 O7 H7 . . 110(7) ?
C78 O8 H8 . . 131(7) ?
C9 N1 C7 . . 117.4(6) ?
C9 N1 H1A . . 120(6) ?
C7 N1 H1A . . 109(6) ?
C14 N2 C15 . . 115.1(6) ?
C14 N2 C7 . . 109.9(6) ?
C15 N2 C7 . . 117.2(6) ?
C29 N3 C27 . . 117.7(6) ?
C29 N3 H3B . . 126(6) ?
C27 N3 H3B . . 108(6) ?
C27 N4 C35 . . 117.6(6) ?
C27 N4 C34 . . 110.5(6) ?
C35 N4 C34 . . 113.2(6) ?
C49 N5 C47 . . 117.2(7) ?
C49 N5 H5B . . 125(6) ?
C47 N5 H5B . . 109(6) ?
C47 N6 C54 . . 109.0(6) ?
C47 N6 C55 . . 115.4(6) ?
C54 N6 C55 . . 117.2(6) ?
C69 N7 C67 . . 119.5(7) ?
C69 N7 H7B . . 115(6) ?
C67 N7 H7B . . 121(6) ?
C74 N8 C67 . . 109.2(6) ?
C74 N8 C75 . . 116.9(6) ?
C67 N8 C75 . . 111.9(6) ?
C6 C1 C2 . . 117.3(8) ?
C6 C1 C7 . . 121.4(7) ?
C2 C1 C7 . . 121.3(7) ?
O3 C2 C3 . . 119.6(8) ?
O3 C2 C1 . . 120.9(8) ?
C3 C2 C1 . . 119.5(9) ?
C4 C3 C2 . . 119.3(9) ?
C4 C3 H3A . . 120.3 ?
C2 C3 H3A . . 120.3 ?
C5 C4 C3 . . 122.1(9) ?
C5 C4 H4A . . 119.0 ?
C3 C4 H4A . . 119.0 ?
C6 C5 C4 . . 118.1(9) ?
C6 C5 H5A . . 121.0 ?
C4 C5 H5A . . 121.0 ?
C5 C6 C1 . . 123.7(8) ?
C5 C6 H6A . . 118.2 ?
C1 C6 H6A . . 118.2 ?
N1 C7 N2 . . 111.0(6) ?
N1 C7 C1 . . 113.9(6) ?
N2 C7 C1 . . 110.4(6) ?
N1 C7 H7A . . 107.1 ?
N2 C7 H7A . . 107.1 ?
C1 C7 H7A . . 107.1 ?
C13 C8 C9 . . 118.5(8) ?
C13 C8 C14 . . 121.4(7) ?
C9 C8 C14 . . 119.7(7) ?
N1 C9 C10 . . 121.9(7) ?
N1 C9 C8 . . 119.4(7) ?
C10 C9 C8 . . 118.5(7) ?
C11 C10 C9 . . 121.3(8) ?
C11 C10 Br2 . . 119.9(6) ?
C9 C10 Br2 . . 118.8(6) ?
C12 C11 C10 . . 120.0(8) ?
C12 C11 H11 . . 120.0 ?
C10 C11 H11 . . 120.0 ?
C11 C12 C13 . . 120.5(8) ?
C11 C12 Br1 . . 119.7(7) ?
C13 C12 Br1 . . 119.7(7) ?
C8 C13 C12 . . 121.2(8) ?
C8 C13 H13 . . 119.4 ?
C12 C13 H13 . . 119.4 ?
N2 C14 C8 . . 115.0(6) ?
N2 C14 H14A . . 108.5 ?
C8 C14 H14A . . 108.5 ?
N2 C14 H14B . . 108.5 ?
C8 C14 H14B . . 108.5 ?
H14A C14 H14B . . 107.5 ?
C20 C15 N2 . . 119.7(7) ?
C20 C15 C16 . . 112.3(7) ?
N2 C15 C16 . . 111.3(7) ?
C20 C15 H15 . . 103.8 ?
N2 C15 H15 . . 103.8 ?
C16 C15 H15 . . 103.8 ?
C15 C16 C17 . . 110.1(7) ?
C15 C16 H16A . . 109.6 ?
C17 C16 H16A . . 109.6 ?
C15 C16 H16B . . 109.6 ?
C17 C16 H16B . . 109.6 ?
H16A C16 H16B . . 108.1 ?
C18 C17 C16 . . 114.1(8) ?
C18 C17 H17A . . 108.7 ?
C16 C17 H17A . . 108.7 ?
C18 C17 H17B . . 108.7 ?
C16 C17 H17B . . 108.7 ?
H17A C17 H17B . . 107.6 ?
O4 C18 C17 . . 110.9(8) ?
O4 C18 C19 . . 112.4(8) ?
C17 C18 C19 . . 112.2(8) ?
O4 C18 H18 . . 107.0 ?
C17 C18 H18 . . 107.0 ?
C19 C18 H18 . . 107.0 ?
C18 C19 C20 . . 112.1(8) ?
C18 C19 H19A . . 109.2 ?
C20 C19 H19A . . 109.2 ?
C18 C19 H19B . . 109.2 ?
C20 C19 H19B . . 109.2 ?
H19A C19 H19B . . 107.9 ?
C15 C20 C19 . . 113.3(8) ?
C15 C20 H20A . . 108.9 ?
C19 C20 H20A . . 108.9 ?
C15 C20 H20B . . 108.9 ?
C19 C20 H20B . . 108.9 ?
H20A C20 H20B . . 107.7 ?
C22 C21 C26 . . 115.8(8) ?
C22 C21 C27 . . 120.8(8) ?
C26 C21 C27 . . 123.3(8) ?
C23 C22 O1 . . 118.7(8) ?
C23 C22 C21 . . 121.3(9) ?
O1 C22 C21 . . 120.0(8) ?
C22 C23 C24 . . 120.6(9) ?
C22 C23 H23 . . 119.7 ?
C24 C23 H23 . . 119.7 ?
C25 C24 C23 . . 120.1(9) ?
C25 C24 H24 . . 119.9 ?
C23 C24 H24 . . 119.9 ?
C24 C25 C26 . . 120.0(9) ?
C24 C25 H25 . . 120.0 ?
C26 C25 H25 . . 120.0 ?
C25 C26 C21 . . 122.2(9) ?
C25 C26 H26 . . 118.9 ?
C21 C26 H26 . . 118.9 ?
N4 C27 N3 . . 111.8(6) ?
N4 C27 C21 . . 110.5(6) ?
N3 C27 C21 . . 113.3(6) ?
N4 C27 H27 . . 107.0 ?
N3 C27 H27 . . 107.0 ?
C21 C27 H27 . . 107.0 ?
C33 C28 C29 . . 120.0(7) ?
C33 C28 C34 . . 121.2(7) ?
C29 C28 C34 . . 118.8(7) ?
C30 C29 C28 . . 117.7(7) ?
C30 C29 N3 . . 122.4(7) ?
C28 C29 N3 . . 119.9(7) ?
C29 C30 C31 . . 122.6(7) ?
C29 C30 Br4 . . 119.1(6) ?
C31 C30 Br4 . . 118.2(6) ?
C32 C31 C30 . . 117.9(8) ?
C32 C31 H31 . . 121.0 ?
C30 C31 H31 . . 121.0 ?
C33 C32 C31 . . 121.1(8) ?
C33 C32 Br3 . . 119.8(7) ?
C31 C32 Br3 . . 119.1(6) ?
C32 C33 C28 . . 120.8(8) ?
C32 C33 H33 . . 119.6 ?
C28 C33 H33 . . 119.6 ?
N4 C34 C28 . . 115.3(6) ?
N4 C34 H34A . . 108.5 ?
C28 C34 H34A . . 108.5 ?
N4 C34 H34B . . 108.5 ?
C28 C34 H34B . . 108.5 ?
H34A C34 H34B . . 107.5 ?
C40 C35 N4 . . 120.3(8) ?
C40 C35 C36 . . 110.4(8) ?
N4 C35 C36 . . 111.1(7) ?
C40 C35 H35 . . 104.5 ?
N4 C35 H35 . . 104.5 ?
C36 C35 H35 . . 104.5 ?
C35 C36 C37 . . 111.7(8) ?
C35 C36 H36A . . 109.3 ?
C37 C36 H36A . . 109.3 ?
C35 C36 H36B . . 109.3 ?
C37 C36 H36B . . 109.3 ?
H36A C36 H36B . . 107.9 ?
C38 C37 C36 . . 112.1(9) ?
C38 C37 H37A . . 109.2 ?
C36 C37 H37A . . 109.2 ?
C38 C37 H37B . . 109.2 ?
C36 C37 H37B . . 109.2 ?
H37A C37 H37B . . 107.9 ?
O2 C38 C37 . . 116.8(11) ?
O2 C38 C39 . . 108.2(10) ?
C37 C38 C39 . . 112.4(9) ?
O2 C38 H38 . . 106.3 ?
C37 C38 H38 . . 106.3 ?
C39 C38 H38 . . 106.3 ?
C38 C39 C40 . . 112.2(9) ?
C38 C39 H39A . . 109.2 ?
C40 C39 H39A . . 109.2 ?
C38 C39 H39B . . 109.2 ?
C40 C39 H39B . . 109.2 ?
H39A C39 H39B . . 107.9 ?
C35 C40 C39 . . 112.6(9) ?
C35 C40 H40A . . 109.1 ?
C39 C40 H40A . . 109.1 ?
C35 C40 H40B . . 109.1 ?
C39 C40 H40B . . 109.1 ?
H40A C40 H40B . . 107.8 ?
C42 C41 C46 . . 118.5(8) ?
C42 C41 C47 . . 119.9(7) ?
C46 C41 C47 . . 121.6(7) ?
O5 C42 C41 . . 122.8(8) ?
O5 C42 C43 . . 117.9(7) ?
C41 C42 C43 . . 119.3(8) ?
C44 C43 C42 . . 120.6(8) ?
C44 C43 H43 . . 119.7 ?
C42 C43 H43 . . 119.7 ?
C45 C44 C43 . . 120.1(8) ?
C45 C44 H44 . . 120.0 ?
C43 C44 H44 . . 120.0 ?
C44 C45 C46 . . 120.4(8) ?
C44 C45 H45 . . 119.8 ?
C46 C45 H45 . . 119.8 ?
C45 C46 C41 . . 121.0(8) ?
C45 C46 H46 . . 119.5 ?
C41 C46 H46 . . 119.5 ?
N6 C47 N5 . . 110.7(6) ?
N6 C47 C41 . . 110.5(6) ?
N5 C47 C41 . . 114.2(6) ?
N6 C47 H47 . . 107.0 ?
N5 C47 H47 . . 107.0 ?
C41 C47 H47 . . 107.0 ?
C53 C48 C49 . . 123.2(8) ?
C53 C48 C54 . . 118.8(8) ?
C49 C48 C54 . . 118.0(7) ?
N5 C49 C48 . . 121.1(8) ?
N5 C49 C50 . . 121.8(8) ?
C48 C49 C50 . . 117.0(8) ?
C51 C50 C49 . . 121.0(9) ?
C51 C50 Br5 . . 119.0(8) ?
C49 C50 Br5 . . 120.0(7) ?
C52 C51 C50 . . 118.7(9) ?
C52 C51 H51 . . 120.7 ?
C50 C51 H51 . . 120.7 ?
C51 C52 C53 . . 122.7(9) ?
C51 C52 Br6 . . 118.0(8) ?
C53 C52 Br6 . . 119.3(8) ?
C48 C53 C52 . . 117.4(9) ?
C48 C53 H53 . . 121.3 ?
C52 C53 H53 . . 121.3 ?
N6 C54 C48 . . 116.7(7) ?
N6 C54 H54A . . 108.1 ?
C48 C54 H54A . . 108.1 ?
N6 C54 H54B . . 108.1 ?
C48 C54 H54B . . 108.1 ?
H54A C54 H54B . . 107.3 ?
C60 C55 N6 . . 117.7(7) ?
C60 C55 C56 . . 110.4(7) ?
N6 C55 C56 . . 110.4(7) ?
C60 C55 H55 . . 105.9 ?
N6 C55 H55 . . 105.9 ?
C56 C55 H55 . . 105.9 ?
C55 C56 C57 . . 112.5(7) ?
C55 C56 H56A . . 109.1 ?
C57 C56 H56A . . 109.1 ?
C55 C56 H56B . . 109.1 ?
C57 C56 H56B . . 109.1 ?
H56A C56 H56B . . 107.8 ?
C58 C57 C56 . . 109.9(8) ?
C58 C57 H57A . . 109.7 ?
C56 C57 H57A . . 109.7 ?
C58 C57 H57B . . 109.7 ?
C56 C57 H57B . . 109.7 ?
H57A C57 H57B . . 108.2 ?
O6 C58 C57 . . 109.3(8) ?
O6 C58 C59 . . 109.6(7) ?
C57 C58 C59 . . 111.9(8) ?
O6 C58 H58 . . 108.6 ?
C57 C58 H58 . . 108.6 ?
C59 C58 H58 . . 108.6 ?
C58 C59 C60 . . 109.7(7) ?
C58 C59 H59A . . 109.7 ?
C60 C59 H59A . . 109.7 ?
C58 C59 H59B . . 109.7 ?
C60 C59 H59B . . 109.7 ?
H59A C59 H59B . . 108.2 ?
C55 C60 C59 . . 110.6(8) ?
C55 C60 H60A . . 109.5 ?
C59 C60 H60A . . 109.5 ?
C55 C60 H60B . . 109.5 ?
C59 C60 H60B . . 109.5 ?
H60A C60 H60B . . 108.1 ?
C66 C61 C62 . . 117.7(7) ?
C66 C61 C67 . . 121.9(7) ?
C62 C61 C67 . . 120.4(7) ?
C63 C62 O7 . . 115.8(8) ?
C63 C62 C61 . . 122.1(8) ?
O7 C62 C61 . . 122.0(7) ?
C62 C63 C64 . . 117.8(9) ?
C62 C63 H63 . . 121.1 ?
C64 C63 H63 . . 121.1 ?
C65 C64 C63 . . 121.5(9) ?
C65 C64 H64 . . 119.3 ?
C63 C64 H64 . . 119.3 ?
C64 C65 C66 . . 119.4(9) ?
C64 C65 H65 . . 120.3 ?
C66 C65 H65 . . 120.3 ?
C65 C66 C61 . . 121.3(8) ?
C65 C66 H66 . . 119.4 ?
C61 C66 H66 . . 119.4 ?
N7 C67 N8 . . 110.6(6) ?
N7 C67 C61 . . 113.9(7) ?
N8 C67 C61 . . 110.1(6) ?
N7 C67 H67 . . 107.3 ?
N8 C67 H67 . . 107.3 ?
C61 C67 H67 . . 107.3 ?
C73 C68 C69 . . 120.9(8) ?
C73 C68 C74 . . 121.4(8) ?
C69 C68 C74 . . 117.7(8) ?
N7 C69 C70 . . 121.7(8) ?
N7 C69 C68 . . 120.4(7) ?
C70 C69 C68 . . 118.0(8) ?
C69 C70 C71 . . 121.4(9) ?
C69 C70 Br7 . . 121.0(8) ?
C71 C70 Br7 . . 117.6(7) ?
C72 C71 C70 . . 119.4(9) ?
C72 C71 H71 . . 120.3 ?
C70 C71 H71 . . 120.3 ?
C71 C72 C73 . . 122.0(9) ?
C71 C72 Br8 . . 121.5(8) ?
C73 C72 Br8 . . 116.6(8) ?
C68 C73 C72 . . 118.3(8) ?
C68 C73 H73 . . 120.9 ?
C72 C73 H73 . . 120.9 ?
N8 C74 C68 . . 114.0(6) ?
N8 C74 H74A . . 108.7 ?
C68 C74 H74A . . 108.7 ?
N8 C74 H74B . . 108.7 ?
C68 C74 H74B . . 108.7 ?
H74A C74 H74B . . 107.6 ?
C76 C75 C80 . . 109.0(7) ?
C76 C75 N8 . . 109.5(6) ?
C80 C75 N8 . . 115.8(7) ?
C76 C75 H75 . . 107.4 ?
C80 C75 H75 . . 107.4 ?
N8 C75 H75 . . 107.4 ?
C75 C76 C77 . . 113.1(7) ?
C75 C76 H76A . . 109.0 ?
C77 C76 H76A . . 109.0 ?
C75 C76 H76B . . 109.0 ?
C77 C76 H76B . . 109.0 ?
H76A C76 H76B . . 107.8 ?
C76 C77 C78 . . 111.8(7) ?
C76 C77 H77A . . 109.3 ?
C78 C77 H77A . . 109.3 ?
C76 C77 H77B . . 109.3 ?
C78 C77 H77B . . 109.3 ?
H77A C77 H77B . . 107.9 ?
O8 C78 C79 . . 112.2(7) ?
O8 C78 C77 . . 110.5(7) ?
C79 C78 C77 . . 109.3(7) ?
O8 C78 H78 . . 108.2 ?
C79 C78 H78 . . 108.2 ?
C77 C78 H78 . . 108.2 ?
C78 C79 C80 . . 111.6(7) ?
C78 C79 H79A . . 109.3 ?
C80 C79 H79A . . 109.3 ?
C78 C79 H79B . . 109.3 ?
C80 C79 H79B . . 109.3 ?
H79A C79 H79B . . 108.0 ?
C75 C80 C79 . . 111.4(8) ?
C75 C80 H80A . . 109.3 ?
C79 C80 H80A . . 109.3 ?
C75 C80 H80B . . 109.3 ?
C79 C80 H80B . . 109.3 ?
H80A C80 H80B . . 108.0 ?
C81 O9 H9 . . 109.5 ?
C82 O10 H10 . . 109.5 ?
O9 C81 H81A . . 109.5 ?
O9 C81 H81B . . 109.5 ?
H81A C81 H81B . . 109.5 ?
O9 C81 H81C . . 109.5 ?
H81A C81 H81C . . 109.5 ?
H81B C81 H81C . . 109.5 ?
O10 C82 H82A . . 109.5 ?
O10 C82 H82B . . 109.5 ?
H82A C82 H82B . . 109.5 ?
O10 C82 H82C . . 109.5 ?
H82A C82 H82C . . 109.5 ?
H82B C82 H82C . . 109.5 ?

loop_
_geom_bond_atom_site_label_1
_geom_bond_atom_site_label_2
_geom_bond_site_symmetry_2
_geom_bond_distance
_geom_bond_publ_flag
Br1 C12 . 1.907(8) ?
Br2 C10 . 1.902(8) ?
Br3 C32 . 1.903(7) ?
Br4 C30 . 1.920(8) ?
Br5 C50 . 1.902(9) ?
Br6 C52 . 1.911(9) ?
Br7 C70 . 1.872(9) ?
Br8 C72 . 1.892(9) ?
O1 C22 . 1.376(9) ?
O1 H1 . 0.8200 ?
O2 C38 . 1.429(11) ?
O2 H2 . 0.8200 ?
O3 C2 . 1.353(9) ?
O3 H3 . 0.8200 ?
O4 C18 . 1.425(10) ?
O4 H4 . 0.8200 ?
O5 C42 . 1.359(9) ?
O5 H5 . 0.8200 ?
O6 C58 . 1.458(10) ?
O6 H6 . 0.8200 ?
O7 C62 . 1.381(9) ?
O7 H7 . 0.85(6) ?
O8 C78 . 1.419(9) ?
O8 H8 . 0.84(9) ?
N1 C9 . 1.373(9) ?
N1 C7 . 1.467(9) ?
N1 H1A . 0.91(8) ?
N2 C14 . 1.468(9) ?
N2 C15 . 1.475(9) ?
N2 C7 . 1.477(9) ?
N3 C29 . 1.394(9) ?
N3 C27 . 1.462(9) ?
N3 H3B . 0.91(8) ?
N4 C27 . 1.446(9) ?
N4 C35 . 1.459(9) ?
N4 C34 . 1.465(9) ?
N5 C49 . 1.367(10) ?
N5 C47 . 1.470(9) ?
N5 H5B . 0.90(6) ?
N6 C47 . 1.462(9) ?
N6 C54 . 1.464(9) ?
N6 C55 . 1.485(9) ?
N7 C69 . 1.376(10) ?
N7 C67 . 1.460(9) ?
N7 H7B . 0.90(6) ?
N8 C74 . 1.463(9) ?
N8 C67 . 1.469(9) ?
N8 C75 . 1.513(9) ?
C1 C6 . 1.386(10) ?
C1 C2 . 1.411(11) ?
C1 C7 . 1.529(10) ?
C2 C3 . 1.403(11) ?
C3 C4 . 1.378(12) ?
C3 H3A . 0.9300 ?
C4 C5 . 1.367(12) ?
C4 H4A . 0.9300 ?
C5 C6 . 1.361(11) ?
C5 H5A . 0.9300 ?
C6 H6A . 0.9300 ?
C7 H7A . 0.9800 ?
C8 C13 . 1.379(10) ?
C8 C9 . 1.411(10) ?
C8 C14 . 1.498(10) ?
C9 C10 . 1.395(10) ?
C10 C11 . 1.375(10) ?
C11 C12 . 1.343(11) ?
C11 H11 . 0.9300 ?
C12 C13 . 1.387(11) ?
C13 H13 . 0.9300 ?
C14 H14A . 0.9700 ?
C14 H14B . 0.9700 ?
C15 C20 . 1.455(11) ?
C15 C16 . 1.515(10) ?
C15 H15 . 0.9800 ?
C16 C17 . 1.538(11) ?
C16 H16A . 0.9700 ?
C16 H16B . 0.9700 ?
C17 C18 . 1.453(12) ?
C17 H17A . 0.9700 ?
C17 H17B . 0.9700 ?
C18 C19 . 1.505(11) ?
C18 H18 . 0.9800 ?
C19 C20 . 1.508(11) ?
C19 H19A . 0.9700 ?
C19 H19B . 0.9700 ?
C20 H20A . 0.9700 ?
C20 H20B . 0.9700 ?
C21 C22 . 1.398(11) ?
C21 C26 . 1.411(10) ?
C21 C27 . 1.530(10) ?
C22 C23 . 1.364(11) ?
C23 C24 . 1.375(12) ?
C23 H23 . 0.9300 ?
C24 C25 . 1.351(12) ?
C24 H24 . 0.9300 ?
C25 C26 . 1.361(11) ?
C25 H25 . 0.9300 ?
C26 H26 . 0.9300 ?
C27 H27 . 0.9800 ?
C28 C33 . 1.371(10) ?
C28 C29 . 1.392(10) ?
C28 C34 . 1.526(10) ?
C29 C30 . 1.374(10) ?
C30 C31 . 1.380(10) ?
C31 C32 . 1.367(11) ?
C31 H31 . 0.9300 ?
C32 C33 . 1.360(11) ?
C33 H33 . 0.9300 ?
C34 H34A . 0.9700 ?
C34 H34B . 0.9700 ?
C35 C40 . 1.440(11) ?
C35 C36 . 1.518(11) ?
C35 H35 . 0.9800 ?
C36 C37 . 1.537(12) ?
C36 H36A . 0.9700 ?
C36 H36B . 0.9700 ?
C37 C38 . 1.450(14) ?
C37 H37A . 0.9700 ?
C37 H37B . 0.9700 ?
C38 C39 . 1.513(13) ?
C38 H38 . 0.9800 ?
C39 C40 . 1.575(12) ?
C39 H39A . 0.9700 ?
C39 H39B . 0.9700 ?
C40 H40A . 0.9700 ?
C40 H40B . 0.9700 ?
C41 C42 . 1.387(10) ?
C41 C46 . 1.405(10) ?
C41 C47 . 1.531(10) ?
C42 C43 . 1.392(11) ?
C43 C44 . 1.382(11) ?
C43 H43 . 0.9300 ?
C44 C45 . 1.356(11) ?
C44 H44 . 0.9300 ?
C45 C46 . 1.365(11) ?
C45 H45 . 0.9300 ?
C46 H46 . 0.9300 ?
C47 H47 . 0.9800 ?
C48 C53 . 1.352(11) ?
C48 C49 . 1.391(11) ?
C48 C54 . 1.506(10) ?
C49 C50 . 1.400(11) ?
C50 C51 . 1.384(12) ?
C51 C52 . 1.355(13) ?
C51 H51 . 0.9300 ?
C52 C53 . 1.390(12) ?
C53 H53 . 0.9300 ?
C54 H54A . 0.9700 ?
C54 H54B . 0.9700 ?
C55 C60 . 1.480(11) ?
C55 C56 . 1.493(10) ?
C55 H55 . 0.9800 ?
C56 C57 . 1.541(11) ?
C56 H56A . 0.9700 ?
C56 H56B . 0.9700 ?
C57 C58 . 1.460(11) ?
C57 H57A . 0.9700 ?
C57 H57B . 0.9700 ?
C58 C59 . 1.498(11) ?
C58 H58 . 0.9800 ?
C59 C60 . 1.521(11) ?
C59 H59A . 0.9700 ?
C59 H59B . 0.9700 ?
C60 H60A . 0.9700 ?
C60 H60B . 0.9700 ?
C61 C66 . 1.385(10) ?
C61 C62 . 1.385(10) ?
C61 C67 . 1.529(10) ?
C62 C63 . 1.365(11) ?
C63 C64 . 1.400(12) ?
C63 H63 . 0.9300 ?
C64 C65 . 1.351(12) ?
C64 H64 . 0.9300 ?
C65 C66 . 1.372(11) ?
C65 H65 . 0.9300 ?
C66 H66 . 0.9300 ?
C67 H67 . 0.9800 ?
C68 C73 . 1.394(11) ?
C68 C69 . 1.421(10) ?
C68 C74 . 1.502(11) ?
C69 C70 . 1.381(11) ?
C70 C71 . 1.406(12) ?
C71 C72 . 1.353(12) ?
C71 H71 . 0.9300 ?
C72 C73 . 1.403(12) ?
C73 H73 . 0.9300 ?
C74 H74A . 0.9700 ?
C74 H74B . 0.9700 ?
C75 C76 . 1.477(10) ?
C75 C80 . 1.503(11) ?
C75 H75 . 0.9800 ?
C76 C77 . 1.506(10) ?
C76 H76A . 0.9700 ?
C76 H76B . 0.9700 ?
C77 C78 . 1.518(11) ?
C77 H77A . 0.9700 ?
C77 H77B . 0.9700 ?
C78 C79 . 1.476(10) ?
C78 H78 . 0.9800 ?
C79 C80 . 1.510(11) ?
C79 H79A . 0.9700 ?
C79 H79B . 0.9700 ?
C80 H80A . 0.9700 ?
C80 H80B . 0.9700 ?
O9 C81 . 1.425(10) ?
O9 H9 . 0.8200 ?
O10 C82 . 1.427(9) ?
O10 H10 . 0.8200 ?
C81 H81A . 0.9600 ?
C81 H81B . 0.9600 ?
C81 H81C . 0.9600 ?
C82 H82A . 0.9600 ?
C82 H82B . 0.9600 ?
C82 H82C . 0.9600 ?

loop_
_geom_hbond_atom_site_label_D
_geom_hbond_atom_site_label_H
_geom_hbond_atom_site_label_A
_geom_hbond_site_symmetry_A
_geom_hbond_distance_DH
_geom_hbond_distance_HA
_geom_hbond_distance_DA
_geom_hbond_angle_DHA
O1 H1 N4 . 0.82 1.93 2.643(8) 145
N1 H1A Br2 . 0.91(8) 2.69(7) 3.081(7) 107(6)
O2 H2 O9 1_654 0.82 1.85 2.660(15) 167
O3 H3 N2 . 0.82 1.93 2.661(9) 148
N3 H3B Br4 . 0.91(8) 2.77(8) 3.097(7) 103(5)
O4 H4 O6 1_554 0.82 2.13 2.721(10) 129
O5 H5 N6 . 0.82 1.95 2.650(9) 143
N5 H5B Br5 . 0.90(6) 2.77(8) 3.110(7) 104(6)
O6 H6 O8 2_657 0.82 1.95 2.735(9) 160
O7 H7 N8 . 0.85(6) 1.99(8) 2.717(9) 142(6)
N7 H7B Br7 . 0.90(6) 2.61(8) 3.100(7) 115(6)
O8 H8 O2 1_456 0.84(9) 1.90(8) 2.713(11) 162(8)
O9 H9 O10 1_455 0.82 2.18 2.94(2) 156
